data_1564179
loop_
_publ_author_name
'Wei, Wei'
'Zhang, Kai'
'Wang, Xue-Ting'
'Du, Shao-Wu'

_publ_section_title
;
 Construction of a highly stable lanthanide metal-organic framework for
 effective detection of aryl-organophosphorus flame retardants in
 simulated wastewater and fruit juices
;
_journal_name_full 'Inorganica Chimica Acta'
_journal_page_first 119840
_journal_paper_doi 10.1016/j.ica.2020.119840
_journal_volume 511
_journal_year 2020
_chemical_formula_moiety 'C14 H8 N2 O10 Tb2'
_chemical_formula_sum 'C14 H12 N2 O12 Tb2'
_chemical_formula_weight 718.10
_space_group_crystal_system monoclinic
_space_group_IT_number 14
_space_group_name_Hall '-P 2ybc'
_space_group_name_H-M_alt 'P 1 21/c 1'
_atom_sites_solution_hydrogens geom
_cell_angle_alpha 90
_cell_angle_beta 94.438(5)
_cell_angle_gamma 90
_cell_formula_units_Z 4
_cell_length_a 7.5401(10)
_cell_length_b 15.3400(14)
_cell_length_c 16.8317(19)
_cell_measurement_reflns_used 3021
_cell_measurement_temperature 100(2)
_cell_measurement_theta_max 30.90
_cell_measurement_theta_min 2.43
_cell_volume 1941.0(4)
_computing_cell_refinement 'SAINT V8.38A (?, 2016)'
_computing_data_reduction 'SAINT V8.38A (?, 2016)'
_computing_molecular_graphics 'Olex2 (Dolomanov et al., 2009)'
_computing_publication_material 'Olex2 (Dolomanov et al., 2009)'
_computing_structure_refinement 'ShelXL (Sheldrick, 2015)'
_computing_structure_solution 'SHELXT 2014/5 (Sheldrick, 2014)'
_diffrn_ambient_temperature 99.98
_diffrn_measured_fraction_theta_full 0.999
_diffrn_measured_fraction_theta_max 0.999
_diffrn_measurement_device_type 'CCD area detector'
_diffrn_measurement_method 'phi and omega scans'
_diffrn_radiation_monochromator graphite
_diffrn_radiation_type MoK\a
_diffrn_radiation_wavelength 0.71073
_diffrn_reflns_av_R_equivalents 0.1151
_diffrn_reflns_av_unetI/netI 0.0948
_diffrn_reflns_Laue_measured_fraction_full 0.999
_diffrn_reflns_Laue_measured_fraction_max 0.999
_diffrn_reflns_limit_h_max 10
_diffrn_reflns_limit_h_min -10
_diffrn_reflns_limit_k_max 20
_diffrn_reflns_limit_k_min -20
_diffrn_reflns_limit_l_max 22
_diffrn_reflns_limit_l_min -22
_diffrn_reflns_number 25389
_diffrn_reflns_point_group_measured_fraction_full 0.999
_diffrn_reflns_point_group_measured_fraction_max 0.999
_diffrn_reflns_theta_full 25.242
_diffrn_reflns_theta_max 28.696
_diffrn_reflns_theta_min 2.709
_exptl_absorpt_coefficient_mu 7.295
_exptl_absorpt_correction_T_max 0.7462
_exptl_absorpt_correction_T_min 0.6283
_exptl_absorpt_correction_type multi-scan
_exptl_absorpt_process_details
;
SADABS-2016/2 (Bruker,2016/2) was used for absorption correction.
wR2(int) was 0.1170 before and 0.0758 after correction.
The Ratio of minimum to maximum transmission is 0.8420.
The \l/2 correction factor is Not present.
;
_exptl_crystal_colour colourless
_exptl_crystal_density_diffrn 2.457
_exptl_crystal_density_meas .
_exptl_crystal_description needlelike
_exptl_crystal_F_000 1344
_exptl_crystal_size_max 0.18
_exptl_crystal_size_mid 0.03
_exptl_crystal_size_min 0.03
_refine_diff_density_max 1.822
_refine_diff_density_min -1.669
_refine_diff_density_rms 0.309
_refine_ls_extinction_coef .
_refine_ls_extinction_method none
_refine_ls_goodness_of_fit_ref 1.020
_refine_ls_hydrogen_treatment constr
_refine_ls_matrix_type full
_refine_ls_number_parameters 253
_refine_ls_number_reflns 5008
_refine_ls_number_restraints 6
_refine_ls_restrained_S_all 1.020
_refine_ls_R_factor_all 0.0757
_refine_ls_R_factor_gt 0.0421
_refine_ls_shift/su_max 0.002
_refine_ls_shift/su_mean 0.000
_refine_ls_structure_factor_coef Fsqd
_refine_ls_weighting_details 'w=1/[\s^2^(Fo^2^)+(0.0303P)^2^] where P=(Fo^2^+2Fc^2^)/3'
_refine_ls_weighting_scheme calc
_refine_ls_wR_factor_gt 0.0794
_refine_ls_wR_factor_ref 0.0904
_reflns_Friedel_coverage 0.000
_reflns_Friedel_fraction_full .
_reflns_Friedel_fraction_max .
_reflns_number_gt 3508
_reflns_number_total 5008
_reflns_threshold_expression 'I > 2\s(I)'
_cod_data_source_file ICA-2020-511-119840.cif
_cod_data_source_block compound3
_cod_depositor_comments
;
The following automatic conversions were performed:

data item '_exptl_absorpt_correction_type' value 'Multi-scan' was
changed to 'multi-scan' in accordance with the built-in table derived
from the CIF Core dictionary named 'cif_core.dic' version 2.4.5 last
updated on 2014-11-21.

Automatic conversion script
Id: cif_fix_values 8369 2020-08-20 11:38:08Z andrius 
;
_cod_database_code 1564179
_shelx_space_group_comment
;
The symmetry employed for this shelxl refinement is uniquely defined
by the following loop, which should always be used as a source of
symmetry information in preference to the above space-group names.
They are only intended as comments.
;
_olex2_refinement_description
;
1. Fixed Uiso
 At 1.2 times of:
  All C(H) groups, All O(H) groups
2. Uiso/Uaniso restraints and constraints
Uanis(C7) \\sim Ueq: with sigma of 0.01 and sigma for terminal atoms of 0.02
3.a Ternary CH refined with riding coordinates:
 O1(H1), O2(H2)
3.b Aromatic/amide H refined with riding coordinates:
 C2(H2A), C4(H4), C5(H5), C9(H9), C11(H11), C12(H12)
;
_platon_squeeze_void_probe_radius 1.20
_olex2_submission_special_instructions 'No special instructions were received'

loop_
_space_group_symop_operation_xyz
'x, y, z'
'-x, y+1/2, -z+1/2'
'-x, -y, -z'
'x, -y-1/2, z-1/2'

loop_
_atom_site_label
_atom_site_type_symbol
_atom_site_fract_x
_atom_site_fract_y
_atom_site_fract_z
_atom_site_U_iso_or_equiv
_atom_site_adp_type
_atom_site_occupancy
_atom_site_site_symmetry_order
_atom_site_calc_flag
_atom_site_refinement_flags_posn
_atom_site_refinement_flags_adp
_atom_site_refinement_flags_occupancy
_atom_site_disorder_assembly
_atom_site_disorder_group
Tb1 Tb -0.86632(5) 0.94904(2) 0.59155(2) 0.00680(9) Uani 1 1 d . . . . .
Tb2 Tb -0.62629(5) 1.10231(2) 0.46160(2) 0.00649(9) Uani 1 1 d . . . . .
N1 N -0.8793(9) 1.0554(4) 0.7065(4) 0.0127(15) Uani 1 1 d . . . . .
N2 N -0.5723(9) 1.2140(4) 0.5707(4) 0.0121(15) Uani 1 1 d . . . . .
O1 O -0.5794(7) 1.0080(3) 0.5725(3) 0.0087(12) Uani 1 1 d . . . . .
H1 H -0.531800 1.041030 0.620824 0.010 Uiso 1 1 calc R . . . .
O2 O -0.9081(7) 1.0769(3) 0.5131(3) 0.0087(12) Uani 1 1 d . . . . .
H2 H -0.941510 1.127077 0.546762 0.010 Uiso 1 1 calc R . . . .
O3 O -1.1627(7) 0.9871(3) 0.6249(3) 0.0093(12) Uani 1 1 d . . . . .
O4 O -1.3459(8) 1.0681(4) 0.6929(4) 0.0164(13) Uani 1 1 d . . . . .
O5 O -0.9535(8) 0.8079(4) 0.6282(4) 0.0195(14) Uani 1 1 d . . . . .
O6 O -0.7823(8) 1.2323(3) 0.4304(3) 0.0134(13) Uani 1 1 d . . . . .
O7 O -0.3154(7) 1.1405(3) 0.4934(3) 0.0122(12) Uani 1 1 d . . . . .
O8 O -0.1041(8) 1.2080(4) 0.5724(4) 0.0212(15) Uani 1 1 d . . . . .
O9 O -0.6937(8) 0.8999(3) 0.7052(3) 0.0148(13) Uani 1 1 d . . . . .
O10 O -0.5712(8) 1.1428(4) 0.3322(3) 0.0174(14) Uani 1 1 d . . . . .
C1 C -1.0374(12) 1.0841(5) 0.7248(5) 0.0145(18) Uani 1 1 d . . . . .
C2 C -1.0602(12) 1.1485(5) 0.7814(5) 0.0139(18) Uani 1 1 d . . . . .
H2A H -1.175344 1.169037 0.791314 0.017 Uiso 1 1 calc R . . . .
C3 C -0.9059(12) 1.3177(5) 0.3236(5) 0.0168(19) Uani 1 1 d . . . . .
C4 C -0.7426(13) 1.1465(6) 0.8090(5) 0.022(2) Uani 1 1 d . . . . .
H4 H -0.637148 1.164919 0.838830 0.026 Uiso 1 1 calc R . . . .
C5 C -0.7350(13) 1.0846(6) 0.7514(6) 0.025(2) Uani 1 1 d . . . . .
H5 H -0.622241 1.060652 0.742304 0.030 Uiso 1 1 calc R . . . .
C6 C -1.1970(12) 1.0443(5) 0.6787(5) 0.0147(18) Uani 1 1 d . . . . .
C8 C -0.4040(12) 1.2342(5) 0.5947(5) 0.0146(19) Uani 1 1 d . . . . .
C9 C -0.3593(12) 1.2858(5) 0.6623(5) 0.0153(19) Uani 1 1 d . . . . .
H9 H -0.238470 1.298113 0.678717 0.018 Uiso 1 1 calc R . . . .
C10 C -0.5019(12) 0.8187(5) 0.7947(5) 0.0133(18) Uani 1 1 d . . . . .
C11 C -0.6709(12) 1.3032(6) 0.6758(5) 0.021(2) Uani 1 1 d . . . . .
H11 H -0.767486 1.326620 0.701897 0.025 Uiso 1 1 calc R . . . .
C12 C -0.7026(12) 1.2529(6) 0.6075(6) 0.021(2) Uani 1 1 d . . . . .
H12 H -0.821855 1.245820 0.585856 0.025 Uiso 1 1 calc R . . . .
C13 C -0.2606(12) 1.1925(5) 0.5507(5) 0.0147(18) Uani 1 1 d . . . . .
C14 C -0.5469(12) 0.8624(5) 0.7167(5) 0.0127(18) Uani 1 1 d . . . . .
C7 C -0.9143(12) 1.2423(4) 0.3811(5) 0.0117(18) Uani 1 1 d . U . . .

loop_
_atom_site_aniso_label
_atom_site_aniso_U_11
_atom_site_aniso_U_22
_atom_site_aniso_U_33
_atom_site_aniso_U_23
_atom_site_aniso_U_13
_atom_site_aniso_U_12
Tb1 0.0055(2) 0.00888(16) 0.00618(19) 0.00048(14) 0.00124(15) 0.00002(15)
Tb2 0.0051(2) 0.00841(16) 0.00602(19) 0.00037(14) 0.00098(15) 0.00030(15)
N1 0.010(4) 0.009(3) 0.018(4) -0.002(3) -0.003(3) -0.004(3)
N2 0.005(4) 0.023(4) 0.009(4) -0.006(3) 0.001(3) 0.002(3)
O1 0.007(3) 0.011(2) 0.008(3) -0.004(2) 0.003(2) 0.000(2)
O2 0.007(3) 0.010(2) 0.010(3) -0.004(2) 0.000(2) 0.002(2)
O3 0.003(3) 0.014(3) 0.011(3) -0.008(2) 0.002(2) -0.003(2)
O4 0.009(3) 0.021(3) 0.018(3) -0.013(2) 0.000(3) 0.003(3)
O5 0.012(4) 0.018(3) 0.027(4) 0.003(3) -0.006(3) -0.006(3)
O6 0.013(3) 0.014(3) 0.013(3) 0.008(2) 0.002(3) 0.000(2)
O7 0.007(3) 0.016(3) 0.014(3) -0.007(2) 0.005(2) 0.000(2)
O8 0.011(4) 0.026(3) 0.027(4) -0.012(3) 0.004(3) -0.003(3)
O9 0.014(3) 0.023(3) 0.007(3) 0.008(2) -0.001(3) 0.000(3)
O10 0.020(4) 0.024(3) 0.009(3) 0.008(2) 0.009(3) 0.008(3)
C1 0.011(5) 0.018(4) 0.015(5) -0.002(3) 0.006(4) -0.005(3)
C2 0.011(5) 0.023(4) 0.008(4) -0.002(3) 0.000(4) 0.002(4)
C3 0.013(5) 0.025(4) 0.012(4) 0.002(3) -0.002(4) -0.001(4)
C4 0.017(5) 0.029(5) 0.020(5) -0.010(4) 0.002(4) -0.002(4)
C5 0.006(5) 0.026(5) 0.043(6) -0.011(4) 0.007(4) 0.002(4)
C6 0.009(5) 0.018(4) 0.017(5) 0.000(3) 0.001(4) 0.003(4)
C8 0.014(5) 0.015(4) 0.015(5) 0.000(3) 0.001(4) 0.006(3)
C9 0.009(5) 0.021(4) 0.015(5) 0.002(3) -0.002(4) -0.006(4)
C10 0.010(5) 0.014(4) 0.016(5) 0.003(3) -0.001(4) -0.002(3)
C11 0.011(5) 0.033(5) 0.020(5) -0.013(4) 0.001(4) 0.006(4)
C12 0.007(5) 0.031(5) 0.025(5) -0.012(4) 0.001(4) -0.002(4)
C13 0.006(4) 0.021(4) 0.018(5) -0.001(3) 0.005(4) 0.000(3)
C14 0.016(5) 0.007(3) 0.014(4) 0.003(3) -0.004(4) 0.003(3)
C7 0.018(5) 0.005(3) 0.012(4) 0.002(3) 0.004(3) 0.007(3)

loop_
_atom_type_symbol
_atom_type_description
_atom_type_scat_dispersion_real
_atom_type_scat_dispersion_imag
_atom_type_scat_source
C C 0.0033 0.0016 'International Tables Vol C Tables 4.2.6.8 and 6.1.1.4'
H H 0.0000 0.0000 'International Tables Vol C Tables 4.2.6.8 and 6.1.1.4'
N N 0.0061 0.0033 'International Tables Vol C Tables 4.2.6.8 and 6.1.1.4'
O O 0.0106 0.0060 'International Tables Vol C Tables 4.2.6.8 and 6.1.1.4'
Tb Tb -0.1723 4.1537 'International Tables Vol C Tables 4.2.6.8 and 6.1.1.4'

loop_
_geom_angle_atom_site_label_1
_geom_angle_atom_site_label_2
_geom_angle_atom_site_label_3
_geom_angle
_geom_angle_site_symmetry_1
_geom_angle_site_symmetry_3
Tb1 Tb1 Tb2 109.818(17) 3_376 3_476
Tb1 Tb1 Tb2 57.614(12) 3_376 3_376
Tb2 Tb1 Tb1 62.016(13) . 3_376
Tb2 Tb1 Tb2 119.630(12) . 3_376
Tb2 Tb1 Tb2 144.963(15) 3_376 3_476
Tb2 Tb1 Tb2 59.519(12) . 3_476
N1 Tb1 Tb1 107.34(15) . 3_376
N1 Tb1 Tb2 113.05(16) . 3_476
N1 Tb1 Tb2 95.15(15) . .
N1 Tb1 Tb2 101.98(16) . 3_376
O1 Tb1 Tb1 99.28(12) . 3_376
O1 Tb1 Tb2 37.39(12) . .
O1 Tb1 Tb2 34.06(12) . 3_476
O1 Tb1 Tb2 156.71(12) . 3_376
O1 Tb1 N1 87.0(2) . .
O1 Tb1 O3 143.36(17) . .
O1 Tb1 O7 65.47(17) . 3_476
O2 Tb1 Tb1 35.49(12) . 3_376
O2 Tb1 Tb1 35.25(12) 3_376 3_376
O2 Tb1 Tb2 87.37(13) . 3_376
O2 Tb1 Tb2 91.28(13) 3_376 .
O2 Tb1 Tb2 34.39(14) 3_376 3_376
O2 Tb1 Tb2 115.28(14) 3_376 3_476
O2 Tb1 Tb2 97.18(14) . 3_476
O2 Tb1 Tb2 37.81(14) . .
O2 Tb1 N1 127.0(2) 3_376 .
O2 Tb1 N1 83.19(19) . .
O2 Tb1 O1 72.23(18) . .
O2 Tb1 O1 124.44(19) 3_376 .
O2 Tb1 O2 70.7(2) . 3_376
O2 Tb1 O3 81.02(19) . .
O2 Tb1 O3 65.94(18) 3_376 .
O2 Tb1 O7 101.13(19) . 3_476
O2 Tb1 O7 82.87(18) 3_376 3_476
O3 Tb1 Tb1 69.75(13) . 3_376
O3 Tb1 Tb2 118.55(13) . .
O3 Tb1 Tb2 177.42(12) . 3_476
O3 Tb1 Tb2 37.08(12) . 3_376
O3 Tb1 N1 65.0(2) . .
O3 Tb1 O7 146.32(17) . 3_476
O5 Tb1 Tb1 116.07(14) . 3_376
O5 Tb1 Tb2 151.72(16) . .
O5 Tb1 Tb2 99.30(16) . 3_476
O5 Tb1 Tb2 65.82(15) . 3_376
O5 Tb1 N1 111.3(2) . .
O5 Tb1 O1 131.02(19) . .
O5 Tb1 O2 80.96(19) . 3_376
O5 Tb1 O2 151.27(19) . .
O5 Tb1 O3 83.1(2) . .
O5 Tb1 O7 79.6(2) . 3_476
O7 Tb1 Tb1 92.39(13) 3_476 3_376
O7 Tb1 Tb2 72.44(13) 3_476 .
O7 Tb1 Tb2 109.24(13) 3_476 3_376
O7 Tb1 Tb2 35.76(13) 3_476 3_476
O7 Tb1 N1 148.6(2) 3_476 .
O9 Tb1 Tb1 174.82(13) . 3_376
O9 Tb1 Tb2 114.31(14) . .
O9 Tb1 Tb2 125.92(14) . 3_376
O9 Tb1 Tb2 69.58(15) . 3_476
O9 Tb1 N1 68.8(2) . .
O9 Tb1 O1 77.33(19) . .
O9 Tb1 O2 149.87(18) . 3_376
O9 Tb1 O2 139.38(19) . .
O9 Tb1 O3 110.6(2) . .
O9 Tb1 O5 68.96(19) . .
O9 Tb1 O7 89.75(19) . 3_476
Tb1 Tb2 Tb1 144.962(15) 3_376 3_476
Tb1 Tb2 Tb1 120.480(12) . 3_476
Tb1 Tb2 Tb1 60.369(12) . 3_376
Tb1 Tb2 Tb2 62.803(13) . 3_476
Tb2 Tb2 Tb1 57.677(12) 3_476 3_476
Tb2 Tb2 Tb1 111.115(16) 3_476 3_376
N2 Tb2 Tb1 101.43(16) . 3_476
N2 Tb2 Tb1 113.60(16) . 3_376
N2 Tb2 Tb1 93.37(16) . .
N2 Tb2 Tb2 105.20(15) . 3_476
O1 Tb2 Tb1 116.07(13) 3_476 3_376
O1 Tb2 Tb1 98.06(13) . 3_376
O1 Tb2 Tb1 37.81(13) . .
O1 Tb2 Tb1 88.35(13) . 3_476
O1 Tb2 Tb1 33.97(13) 3_476 3_476
O1 Tb2 Tb1 92.71(13) 3_476 .
O1 Tb2 Tb2 35.94(12) 3_476 3_476
O1 Tb2 Tb2 36.45(13) . 3_476
O1 Tb2 N2 80.48(19) . .
O1 Tb2 N2 125.7(2) 3_476 .
O1 Tb2 O1 72.4(2) . 3_476
O1 Tb2 O2 72.34(18) . .
O1 Tb2 O3 82.32(18) 3_476 3_376
O1 Tb2 O3 100.06(17) . 3_376
O1 Tb2 O7 65.95(17) 3_476 .
O1 Tb2 O7 83.75(19) . .
O2 Tb2 Tb1 37.49(12) . .
O2 Tb2 Tb1 157.58(12) . 3_476
O2 Tb2 Tb1 34.34(12) . 3_376
O2 Tb2 Tb2 100.14(12) . 3_476
O2 Tb2 N2 86.8(2) . .
O2 Tb2 O1 125.61(17) . 3_476
O2 Tb2 O3 64.84(18) . 3_376
O2 Tb2 O7 145.90(18) . .
O3 Tb2 Tb1 35.92(13) 3_376 3_376
O3 Tb2 Tb1 71.39(13) 3_376 .
O3 Tb2 Tb1 109.07(13) 3_376 3_476
O3 Tb2 Tb2 91.39(12) 3_376 3_476
O3 Tb2 N2 149.5(2) 3_376 .
O6 Tb2 Tb1 70.05(14) . 3_376
O6 Tb2 Tb1 113.82(14) . .
O6 Tb2 Tb1 125.35(14) . 3_476
O6 Tb2 Tb2 173.26(14) . 3_476
O6 Tb2 N2 68.7(2) . .
O6 Tb2 O1 150.08(19) . 3_476
O6 Tb2 O1 137.33(19) . .
O6 Tb2 O2 77.06(19) . .
O6 Tb2 O3 92.90(18) . 3_376
O6 Tb2 O7 107.55(19) . .
O7 Tb2 Tb1 121.33(13) . .
O7 Tb2 Tb1 177.60(12) . 3_376
O7 Tb2 Tb1 36.37(12) . 3_476
O7 Tb2 Tb2 71.27(12) . 3_476
O7 Tb2 N2 65.1(2) . .
O7 Tb2 O3 145.41(18) . 3_376
O10 Tb2 Tb1 94.65(15) . 3_376
O10 Tb2 Tb1 146.73(15) . .
O10 Tb2 Tb1 66.71(15) . 3_476
O10 Tb2 Tb2 114.32(14) . 3_476
O10 Tb2 N2 118.0(2) . .
O10 Tb2 O1 150.77(19) . .
O10 Tb2 O1 78.37(19) . 3_476
O10 Tb2 O2 127.6(2) . .
O10 Tb2 O3 75.7(2) . 3_376
O10 Tb2 O6 71.8(2) . .
O10 Tb2 O7 84.4(2) . .
C1 N1 Tb1 118.5(5) . .
C1 N1 C5 117.2(7) . .
C5 N1 Tb1 124.2(6) . .
C8 N2 Tb2 118.2(5) . .
C8 N2 C12 118.0(7) . .
C12 N2 Tb2 123.8(6) . .
Tb1 O1 Tb2 111.97(19) . 3_476
Tb1 O1 H1 110.8 . .
Tb2 O1 Tb1 104.8(2) . .
Tb2 O1 Tb2 107.6(2) . 3_476
Tb2 O1 H1 110.8 3_476 .
Tb2 O1 H1 110.8 . .
Tb1 O2 Tb1 109.26(19) . 3_376
Tb1 O2 Tb2 111.3(2) 3_376 .
Tb1 O2 Tb2 104.7(2) . .
Tb1 O2 H2 110.5 3_376 .
Tb1 O2 H2 110.5 . .
Tb2 O2 H2 110.5 . .
Tb1 O3 Tb2 107.00(19) . 3_376
C6 O3 Tb1 124.2(5) . .
C6 O3 Tb2 128.8(5) . 3_376
C7 O5 Tb1 139.7(5) 3_376 .
C7 O6 Tb2 127.5(5) . .
Tb2 O7 Tb1 107.87(19) . 3_476
C13 O7 Tb1 127.9(5) . 3_476
C13 O7 Tb2 123.9(5) . .
C14 O9 Tb1 134.5(6) . .
C14 O10 Tb2 141.1(5) 3_476 .
N1 C1 C2 123.7(8) . .
N1 C1 C6 116.2(7) . .
C2 C1 C6 120.2(8) . .
C1 C2 H2A 121.2 . .
C1 C2 C3 117.6(8) . 4_586
C3 C2 H2A 121.2 4_586 .
C2 C3 C7 121.9(8) 4_585 .
C4 C3 C2 118.2(8) 4_585 4_585
C4 C3 C7 119.9(8) 4_585 .
C3 C4 H4 120.4 4_586 .
C5 C4 C3 119.3(9) . 4_586
C5 C4 H4 120.4 . .
N1 C5 C4 123.6(9) . .
N1 C5 H5 118.2 . .
C4 C5 H5 118.2 . .
O3 C6 C1 115.9(7) . .
O4 C6 O3 124.9(8) . .
O4 C6 C1 119.2(8) . .
N2 C8 C9 122.5(8) . .
N2 C8 C13 117.1(7) . .
C9 C8 C13 120.2(8) . .
C8 C9 H9 120.8 . .
C8 C9 C10 118.4(8) . 2_456
C10 C9 H9 120.8 2_456 .
C9 C10 C14 119.0(8) 2_446 .
C11 C10 C9 118.1(8) 2_446 2_446
C11 C10 C14 122.7(8) 2_446 .
C10 C11 H11 120.3 2_456 .
C10 C11 C12 119.4(9) 2_456 .
C12 C11 H11 120.3 . .
N2 C12 C11 122.9(8) . .
N2 C12 H12 118.5 . .
C11 C12 H12 118.5 . .
O7 C13 C8 115.5(8) . .
O8 C13 O7 125.6(8) . .
O8 C13 C8 118.9(8) . .
O9 C14 O10 126.2(8) . 3_476
O9 C14 C10 118.8(8) . .
O10 C14 C10 115.0(7) 3_476 .
O5 C7 C3 117.4(7) 3_376 .
O6 C7 O5 125.9(7) . 3_376
O6 C7 C3 116.5(8) . .

loop_
_geom_bond_atom_site_label_1
_geom_bond_atom_site_label_2
_geom_bond_distance
_geom_bond_site_symmetry_2
Tb1 Tb1 3.8788(8) 3_376
Tb1 Tb2 3.7683(6) .
Tb1 Tb2 3.9406(7) 3_376
Tb1 Tb2 3.9662(8) 3_476
Tb1 N1 2.539(7) .
Tb1 O1 2.390(5) .
Tb1 O2 2.386(5) 3_376
Tb1 O2 2.371(5) .
Tb1 O3 2.417(6) .
Tb1 O5 2.359(6) .
Tb1 O7 2.471(5) 3_476
Tb1 O9 2.354(5) .
Tb2 Tb2 3.8430(8) 3_476
Tb2 N2 2.522(6) .
Tb2 O1 2.367(5) .
Tb2 O1 2.395(5) 3_476
Tb2 O2 2.388(6) .
Tb2 O3 2.485(5) 3_376
Tb2 O6 2.353(5) .
Tb2 O7 2.435(6) .
Tb2 O10 2.333(6) .
N1 C1 1.329(11) .
N1 C5 1.352(11) .
N2 C8 1.338(10) .
N2 C12 1.341(11) .
O1 H1 1.0000 .
O2 H2 1.0000 .
O3 C6 1.302(9) .
O4 C6 1.221(10) .
O5 C7 1.259(10) 3_376
O6 C7 1.255(9) .
O7 C13 1.296(9) .
O8 C13 1.231(10) .
O9 C14 1.248(10) .
O10 C14 1.261(10) 3_476
C1 C2 1.393(11) .
C1 C6 1.510(11) .
C2 H2A 0.9500 .
C2 C3 1.414(11) 4_586
C3 C4 1.388(12) 4_585
C3 C7 1.512(11) .
C4 H4 0.9500 .
C4 C5 1.360(12) .
C5 H5 0.9500 .
C8 C9 1.405(11) .
C8 C13 1.500(12) .
C9 H9 0.9500 .
C9 C10 1.412(12) 2_456
C10 C11 1.379(11) 2_446
C10 C14 1.489(11) .
C11 H11 0.9500 .
C11 C12 1.389(11) .
C12 H12 0.9500 .

loop_
_platon_squeeze_void_nr
_platon_squeeze_void_average_x
_platon_squeeze_void_average_y
_platon_squeeze_void_average_z
_platon_squeeze_void_volume
_platon_squeeze_void_count_electrons
_platon_squeeze_void_content
1 -0.029 0.000 0.000 246 127 ' '
2 -0.032 0.500 0.500 246 127 ' '
